data_4336162
loop_
_publ_author_name
'Dayu Wu'
'Xingxing Zhang'
'Ping Huang'
'Wei Huang'
'Mingyue Ruan'
'Z. W. Ouyang'

_publ_section_title
;
 Tuning Transverse Anisotropy in CoIII-CoII-CoIII Mixed-Valence Complex
 toward Slow Magnetic Relaxation
;
_journal_name_full 'Inorganic Chemistry'
_journal_page_first 10976
_journal_page_last 10982
_journal_paper_doi 10.1021/ic401057f
_journal_volume 52
_journal_year 2013
_chemical_formula_sum 'C22 H18 Co1.5 N12 O12'
_chemical_formula_weight 730.88
_chemical_name_systematic
; 
 ? 
;
_space_group_IT_number 2
_symmetry_cell_setting triclinic
_symmetry_space_group_name_Hall '-P 1'
_symmetry_space_group_name_H-M 'P -1'
_atom_sites_solution_hydrogens geom
_atom_sites_solution_primary direct
_atom_sites_solution_secondary difmap
_audit_creation_method SHELXL-97
_cell_angle_alpha 85.650(3)
_cell_angle_beta 84.829(3)
_cell_angle_gamma 75.965(4)
_cell_formula_units_Z 2
_cell_length_a 8.9739(4)
_cell_length_b 10.1458(4)
_cell_length_c 16.9041(5)
_cell_measurement_reflns_used 11087
_cell_measurement_temperature 293(2)
_cell_measurement_theta_max 30.1021
_cell_measurement_theta_min 2.9870
_cell_volume 1484.73(10)
_computing_cell_refinement 'Bruker SMART'
_computing_data_collection 'Bruker SMART'
_computing_data_reduction 'Bruker SAINT'
_computing_molecular_graphics 'Bruker SHELXTL'
_computing_publication_material 'Bruker SHELXTL'
_computing_structure_refinement 'Bruker SHELXTL'
_computing_structure_solution 'Bruker SHELXTL'
_diffrn_ambient_temperature 293(2)
_diffrn_measured_fraction_theta_full 0.997
_diffrn_measured_fraction_theta_max 0.997
_diffrn_radiation_monochromator graphite
_diffrn_radiation_source 'fine-focus sealed tube'
_diffrn_radiation_type MoK\a
_diffrn_radiation_wavelength 0.71073
_diffrn_reflns_av_R_equivalents 0.0190
_diffrn_reflns_av_sigmaI/netI 0.0248
_diffrn_reflns_limit_h_max 10
_diffrn_reflns_limit_h_min -10
_diffrn_reflns_limit_k_max 12
_diffrn_reflns_limit_k_min -12
_diffrn_reflns_limit_l_max 20
_diffrn_reflns_limit_l_min -12
_diffrn_reflns_number 11504
_diffrn_reflns_theta_full 25.00
_diffrn_reflns_theta_max 25.00
_diffrn_reflns_theta_min 3.28
_exptl_absorpt_coefficient_mu 0.930
_exptl_crystal_colour dark_red
_exptl_crystal_density_diffrn 1.635
_exptl_crystal_description block
_exptl_crystal_F_000 741
_exptl_crystal_size_max 0.3
_exptl_crystal_size_mid 0.3
_exptl_crystal_size_min 0.2
_refine_diff_density_max 1.206
_refine_diff_density_min -0.571
_refine_diff_density_rms 0.113
_refine_ls_extinction_method none
_refine_ls_goodness_of_fit_ref 1.060
_refine_ls_hydrogen_treatment mixed
_refine_ls_matrix_type full
_refine_ls_number_parameters 429
_refine_ls_number_reflns 5212
_refine_ls_number_restraints 0
_refine_ls_restrained_S_all 1.060
_refine_ls_R_factor_all 0.0690
_refine_ls_R_factor_gt 0.0638
_refine_ls_shift/su_max 0.001
_refine_ls_shift/su_mean 0.000
_refine_ls_structure_factor_coef Fsqd
_refine_ls_weighting_details 'calc w=1/[\s^2^(Fo^2^)+(0.1195P)^2^+3.0156P] where P=(Fo^2^+2Fc^2^)/3'
_refine_ls_weighting_scheme calc
_refine_ls_wR_factor_gt 0.1862
_refine_ls_wR_factor_ref 0.1906
_reflns_number_gt 4667
_reflns_number_total 5212
_reflns_threshold_expression >2sigma(I)
_cod_data_source_file ic401057f_si_003.cif
_cod_data_source_block tt
_cod_original_sg_symbol_H-M 'P -1 '
_cod_original_formula_sum 'C22 H18 Co1.50 N12 O12'
_cod_database_code 4336162

loop_
_symmetry_equiv_pos_as_xyz
'x, y, z'
'-x, -y, -z'

loop_
_atom_site_label
_atom_site_type_symbol
_atom_site_fract_x
_atom_site_fract_y
_atom_site_fract_z
_atom_site_U_iso_or_equiv
_atom_site_adp_type
_atom_site_occupancy
_atom_site_symmetry_multiplicity
_atom_site_calc_flag
_atom_site_refinement_flags
_atom_site_disorder_assembly
_atom_site_disorder_group
Co1 Co 0.06405(3) -0.10861(3) -0.276827(15) 0.02590(7) Uani 1 1 d . . .
Co2 Co 0.0000 0.0000 0.0000 0.03415(11) Uani 1 2 d S . .
C1 C 0.3103(3) -0.0005(3) -0.21697(15) 0.0422(7) Uani 1 1 d . . .
H1A H 0.2631 -0.0058 -0.1659 0.051 Uiso 1 1 calc R . .
C2 C 0.4451(3) 0.0428(3) -0.22892(18) 0.0537(8) Uani 1 1 d . . .
H2A H 0.4854 0.0662 -0.1847 0.064 Uiso 1 1 calc R . .
C3 C 0.4557(3) 0.0179(3) -0.36096(18) 0.0558(8) Uani 1 1 d . . .
H3A H 0.5031 0.0241 -0.4119 0.067 Uiso 1 1 calc R . .
C4 C 0.3211(3) -0.0271(3) -0.35083(15) 0.0384(6) Uani 1 1 d . . .
C5 C 0.2518(3) -0.0702(3) -0.41672(15) 0.0448(7) Uani 1 1 d . . .
C6 C -0.0635(3) -0.2051(3) -0.42809(17) 0.0500(7) Uani 1 1 d . . .
H6A H -0.1065 -0.2270 -0.4719 0.060 Uiso 1 1 calc R . .
C7 C -0.1457(3) -0.2305(3) -0.35315(15) 0.0419(7) Uani 1 1 d . . .
C8 C -0.1872(3) -0.2278(3) -0.21699(17) 0.0456(7) Uani 1 1 d . . .
H8A H -0.1621 -0.2042 -0.1687 0.055 Uiso 1 1 calc R . .
C9 C -0.3045(3) -0.2935(3) -0.2158(2) 0.0601(9) Uani 1 1 d . . .
H9A H -0.3566 -0.3139 -0.1681 0.072 Uiso 1 1 calc R . .
C10 C -0.3430(4) -0.3283(3) -0.2872(2) 0.0678(10) Uani 1 1 d . . .
H10A H -0.4217 -0.3728 -0.2890 0.081 Uiso 1 1 calc R . .
C11 C -0.2630(3) -0.2958(3) -0.3549(2) 0.0606(8) Uani 1 1 d . . .
H11A H -0.2880 -0.3183 -0.4035 0.073 Uiso 1 1 calc R . .
C12 C 0.2496(3) -0.3785(2) -0.30160(15) 0.0370(6) Uani 1 1 d . . .
H12A H 0.2322 -0.3515 -0.3544 0.044 Uiso 1 1 calc R . .
C13 C 0.3356(3) -0.5080(3) -0.28461(17) 0.0443(7) Uani 1 1 d . . .
H13A H 0.3760 -0.5660 -0.3254 0.053 Uiso 1 1 calc R . .
C14 C 0.3610(3) -0.5503(3) -0.20759(19) 0.0482(8) Uani 1 1 d . . .
H14A H 0.4180 -0.6376 -0.1946 0.058 Uiso 1 1 calc R . .
C15 C 0.3000(3) -0.4607(3) -0.14951(17) 0.0457(7) Uani 1 1 d . . .
H15A H 0.3167 -0.4876 -0.0966 0.055 Uiso 1 1 calc R . .
C16 C 0.2138(3) -0.3307(2) -0.16864(14) 0.0339(6) Uani 1 1 d . . .
C17 C 0.1532(3) -0.2456(3) -0.10185(14) 0.0387(6) Uani 1 1 d . . .
H17A H 0.1860 -0.2841 -0.0528 0.046 Uiso 1 1 calc R . .
C18 C -0.0888(3) 0.0600(2) -0.15562(13) 0.0312(5) Uani 1 1 d . . .
C19 C -0.1415(3) 0.1330(2) -0.23083(13) 0.0321(6) Uani 1 1 d . . .
C20 C -0.2459(3) 0.2567(3) -0.23505(15) 0.0420(7) Uani 1 1 d . . .
H20A H -0.2862 0.2987 -0.1882 0.050 Uiso 1 1 calc R . .
C21 C -0.2300(3) 0.2529(3) -0.36850(16) 0.0461(7) Uani 1 1 d . . .
H21A H -0.2605 0.2920 -0.4178 0.055 Uiso 1 1 calc R . .
C22 C -0.1226(3) 0.1288(3) -0.36640(14) 0.0378(6) Uani 1 1 d . . .
H22A H -0.0822 0.0877 -0.4135 0.045 Uiso 1 1 calc R . .
O1 O 0.3016(3) -0.0609(3) -0.48548(12) 0.0803(8) Uani 1 1 d . . .
O1W O -0.1647(2) -0.1016(2) 0.04263(12) 0.0593(6) Uani 1 1 d . . .
H1WA H -0.1782 -0.1672 0.0180 0.071 Uiso 1 1 d R . .
H1WC H -0.2192 -0.0782 0.0853 0.071 Uiso 1 1 d R . .
O2 O -0.1310(2) 0.11039(18) -0.08988(9) 0.0408(5) Uani 1 1 d . . .
N1 N -0.1069(2) -0.19574(19) -0.28287(12) 0.0332(5) Uani 1 1 d . . .
N2 N 0.0570(3) -0.1583(2) -0.44668(12) 0.0471(6) Uani 1 1 d . . .
N3 N 0.1269(2) -0.1199(2) -0.38830(11) 0.0366(5) Uani 1 1 d . . .
N4 N 0.2473(2) -0.03498(19) -0.27850(11) 0.0319(5) Uani 1 1 d . . .
N5 N 0.5207(3) 0.0534(3) -0.29860(17) 0.0622(7) Uani 1 1 d . . .
N6 N -0.2914(3) 0.3186(2) -0.30450(14) 0.0486(7) Uani 1 1 d . . .
N7 N -0.0772(2) 0.06844(18) -0.29697(10) 0.0282(4) Uani 1 1 d . . .
N8 N 0.0079(2) -0.06127(19) -0.16832(10) 0.0279(4) Uani 1 1 d . . .
N9 N 0.0631(2) -0.1273(2) -0.09911(11) 0.0329(5) Uani 1 1 d . . .
N10 N 0.1896(2) -0.28913(19) -0.24563(11) 0.0304(5) Uani 1 1 d . . .
N21 N 0.5371(6) -0.1956(8) -0.0170(4) 0.172(3) Uani 1 1 d . . .
N21A N 0.4448(10) -0.2987(16) 0.0294(5) 0.166(6) Uani 0.50 1 d P . .
O4 O 0.6251(5) -0.1015(6) -0.0574(2) 0.1557(19) Uani 1 1 d . . .
O5 O 0.5209(6) -0.2207(5) 0.0644(3) 0.1592(17) Uani 1 1 d . . .
O6 O 0.3550(6) -0.4294(5) 0.0606(3) 0.158(2) Uani 1 1 d . . .
O3 O 0.4522(4) -0.2378(6) -0.0494(3) 0.1994(19) Uani 1 1 d . . .
O7 O -0.4193(11) -0.3223(9) -0.5276(6) 0.143(3) Uiso 0.50 1 d P . .
O8 O -0.6078(13) -0.4752(12) -0.4826(7) 0.182(4) Uiso 0.50 1 d P . .
N22 N -0.4945(14) -0.4097(12) -0.4844(7) 0.140(4) Uiso 0.50 1 d P . .
O7W O -1.0144(9) -0.5444(8) -0.2279(5) 0.116(2) Uiso 0.50 1 d P A 1
O5W O -0.8910(9) -0.7234(8) -0.1948(5) 0.123(2) Uiso 0.50 1 d P B 1
O8W O -0.1036(16) -0.4589(14) -0.0507(9) 0.217(5) Uiso 0.50 1 d P C 1
O6W O -0.9933(11) -0.6183(9) -0.0938(6) 0.141(3) Uiso 0.50 1 d P D 1
O4W O -0.8962(11) -0.7120(10) -0.2643(6) 0.148(3) Uiso 0.50 1 d P E 2
O3W O -0.8680(13) -0.7056(11) -0.3625(7) 0.168(4) Uiso 0.50 1 d P E 2
O2W O -0.8962(12) -0.5474(10) -0.4432(6) 0.162(4) Uiso 0.50 1 d P F 2
O10W O -0.9536(11) -0.6522(10) -0.1546(6) 0.147(3) Uiso 0.50 1 d P G 2

loop_
_atom_site_aniso_label
_atom_site_aniso_U_11
_atom_site_aniso_U_22
_atom_site_aniso_U_33
_atom_site_aniso_U_23
_atom_site_aniso_U_13
_atom_site_aniso_U_12
Co1 0.02826(13) 0.03175(14) 0.01723(13) -0.00282(11) 0.00087(11) -0.00671(11)
Co2 0.0425(2) 0.0430(2) 0.01707(19) -0.00424(16) 0.00097(17) -0.01073(18)
C1 0.0465(12) 0.0550(13) 0.0279(11) -0.0074(10) 0.0033(10) -0.0182(11)
C2 0.0480(13) 0.0711(16) 0.0501(15) -0.0151(13) 0.0001(12) -0.0272(12)
C3 0.0493(13) 0.0792(17) 0.0442(15) -0.0038(13) 0.0140(12) -0.0317(12)
C4 0.0342(11) 0.0473(12) 0.0315(12) -0.0014(10) 0.0068(10) -0.0090(10)
C5 0.0424(12) 0.0628(15) 0.0288(12) -0.0036(11) 0.0114(10) -0.0165(11)
C6 0.0535(13) 0.0634(15) 0.0392(13) -0.0117(11) -0.0098(11) -0.0207(12)
C7 0.0439(12) 0.0451(12) 0.0392(13) -0.0077(10) -0.0079(10) -0.0115(10)
C8 0.0463(12) 0.0551(13) 0.0417(14) -0.0022(11) -0.0028(11) -0.0242(11)
C9 0.0576(14) 0.0747(17) 0.0553(17) -0.0033(14) 0.0073(14) -0.0342(13)
C10 0.0596(14) 0.0759(17) 0.082(2) -0.0149(16) -0.0044(16) -0.0400(13)
C11 0.0574(14) 0.0792(17) 0.0578(16) -0.0194(14) -0.0101(13) -0.0335(13)
C12 0.0369(11) 0.0377(11) 0.0357(12) -0.0087(9) -0.0008(10) -0.0063(9)
C13 0.0392(12) 0.0396(12) 0.0520(15) -0.0131(11) 0.0003(11) -0.0037(10)
C14 0.0399(12) 0.0359(12) 0.0650(17) -0.0033(12) -0.0072(12) 0.0000(11)
C15 0.0471(13) 0.0441(13) 0.0413(13) 0.0022(11) -0.0090(11) -0.0011(11)
C16 0.0311(10) 0.0363(11) 0.0330(11) -0.0005(9) -0.0010(9) -0.0067(9)
C17 0.0436(12) 0.0422(12) 0.0272(11) 0.0014(10) -0.0049(10) -0.0047(10)
C18 0.0324(10) 0.0391(11) 0.0220(10) -0.0026(9) 0.0004(8) -0.0086(9)
C19 0.0311(10) 0.0388(11) 0.0260(10) -0.0029(9) -0.0023(9) -0.0072(9)
C20 0.0403(12) 0.0438(13) 0.0360(12) -0.0068(10) -0.0029(10) 0.0030(11)
C21 0.0481(13) 0.0516(14) 0.0340(12) 0.0063(11) -0.0078(11) -0.0036(12)
C22 0.0414(12) 0.0459(12) 0.0228(10) 0.0004(9) -0.0022(9) -0.0049(10)
O1 0.0823(13) 0.1412(19) 0.0294(10) -0.0098(11) 0.0171(10) -0.0555(13)
O1W 0.0711(11) 0.0764(11) 0.0404(10) -0.0148(9) 0.0144(9) -0.0402(9)
O2 0.0471(9) 0.0458(9) 0.0228(8) -0.0067(7) 0.0019(7) 0.0019(8)
N1 0.0308(9) 0.0353(9) 0.0332(10) -0.0036(8) -0.0028(8) -0.0070(7)
N2 0.0570(12) 0.0585(12) 0.0263(10) -0.0101(9) -0.0040(9) -0.0120(10)
N3 0.0427(10) 0.0452(10) 0.0213(9) -0.0076(8) 0.0018(8) -0.0091(9)
N4 0.0306(8) 0.0349(9) 0.0285(9) -0.0023(7) 0.0043(8) -0.0069(7)
N5 0.0526(12) 0.0855(15) 0.0574(15) -0.0070(13) 0.0052(11) -0.0361(11)
N6 0.0488(12) 0.0446(11) 0.0446(12) 0.0005(10) -0.0065(10) 0.0042(10)
N7 0.0298(8) 0.0330(8) 0.0210(8) -0.0007(7) 0.0008(7) -0.0075(7)
N8 0.0291(8) 0.0367(9) 0.0181(8) -0.0014(7) -0.0010(7) -0.0083(7)
N9 0.0380(9) 0.0394(9) 0.0206(8) 0.0013(7) -0.0032(7) -0.0086(8)
N10 0.0296(8) 0.0329(8) 0.0291(9) -0.0031(7) -0.0003(7) -0.0083(7)
N21 0.091(3) 0.289(7) 0.145(4) -0.057(5) -0.017(3) -0.042(4)
N21A 0.075(5) 0.327(15) 0.064(5) -0.033(7) -0.013(4) 0.022(7)
O4 0.101(2) 0.273(5) 0.098(2) -0.058(3) -0.016(2) -0.037(3)
O5 0.227(4) 0.154(3) 0.117(3) 0.026(2) -0.086(3) -0.070(3)
O6 0.161(4) 0.179(4) 0.108(3) -0.024(3) -0.031(3) 0.026(3)
O3 0.1342(19) 0.409(5) 0.115(3) -0.060(3) -0.005(2) -0.168(2)

loop_
_atom_type_symbol
_atom_type_description
_atom_type_scat_dispersion_real
_atom_type_scat_dispersion_imag
_atom_type_scat_source
C C 0.0033 0.0016 'International Tables Vol C Tables 4.2.6.8 and 6.1.1.4'
H H 0.0000 0.0000 'International Tables Vol C Tables 4.2.6.8 and 6.1.1.4'
N N 0.0061 0.0033 'International Tables Vol C Tables 4.2.6.8 and 6.1.1.4'
O O 0.0106 0.0060 'International Tables Vol C Tables 4.2.6.8 and 6.1.1.4'
Co Co 0.3494 0.9721 'International Tables Vol C Tables 4.2.6.8 and 6.1.1.4'

loop_
_geom_angle_atom_site_label_1
_geom_angle_atom_site_label_2
_geom_angle_atom_site_label_3
_geom_angle
_geom_angle_site_symmetry_1
_geom_angle_site_symmetry_3
N3 Co1 N8 168.56(9) . .
N3 Co1 N7 90.83(8) . .
N8 Co1 N7 81.55(7) . .
N3 Co1 N1 94.05(9) . .
N8 Co1 N1 94.34(8) . .
N7 Co1 N1 89.06(8) . .
N3 Co1 N4 81.40(9) . .
N8 Co1 N4 90.69(8) . .
N7 Co1 N4 94.74(8) . .
N1 Co1 N4 174.10(8) . .
N3 Co1 N10 95.13(8) . .
N8 Co1 N10 93.01(8) . .
N7 Co1 N10 173.29(7) . .
N1 Co1 N10 87.43(8) . .
N4 Co1 N10 89.23(8) . .
O1W Co2 O1W 180.00(14) . 2
O1W Co2 O2 85.81(8) . 2
O1W Co2 O2 94.19(8) 2 2
O1W Co2 O2 94.19(8) . .
O1W Co2 O2 85.81(8) 2 .
O2 Co2 O2 180.00(14) 2 .
O1W Co2 N9 89.08(8) . 2
O1W Co2 N9 90.92(8) 2 2
O2 Co2 N9 76.31(7) 2 2
O2 Co2 N9 103.69(7) . 2
O1W Co2 N9 90.92(8) . .
O1W Co2 N9 89.08(8) 2 .
O2 Co2 N9 103.69(7) 2 .
O2 Co2 N9 76.31(7) . .
N9 Co2 N9 180.00(12) 2 .
N4 C1 C2 120.1(2) . .
N5 C2 C1 124.6(3) . .
N5 C3 C4 122.0(3) . .
N4 C4 C3 120.9(2) . .
N4 C4 C5 116.2(2) . .
C3 C4 C5 122.9(2) . .
O1 C5 N3 127.1(3) . .
O1 C5 C4 122.9(3) . .
N3 C5 C4 110.1(2) . .
N2 C6 C7 133.2(3) . .
N1 C7 C11 120.6(2) . .
N1 C7 C6 122.0(2) . .
C11 C7 C6 117.3(3) . .
N1 C8 C9 124.4(3) . .
C8 C9 C10 118.2(3) . .
C11 C10 C9 118.3(3) . .
C10 C11 C7 121.5(3) . .
N10 C12 C13 123.3(2) . .
C14 C13 C12 119.3(2) . .
C13 C14 C15 118.2(2) . .
C14 C15 C16 121.0(3) . .
N10 C16 C15 120.4(2) . .
N10 C16 C17 123.6(2) . .
C15 C16 C17 116.0(2) . .
N9 C17 C16 131.1(2) . .
O2 C18 N8 126.4(2) . .
O2 C18 C19 121.83(19) . .
N8 C18 C19 111.76(18) . .
N7 C19 C20 121.5(2) . .
N7 C19 C18 114.42(18) . .
C20 C19 C18 124.0(2) . .
N6 C20 C19 122.0(2) . .
N6 C21 C22 123.7(2) . .
N7 C22 C21 120.1(2) . .
C18 O2 Co2 111.34(14) . .
C8 N1 C7 117.0(2) . .
C8 N1 Co1 120.72(18) . .
C7 N1 Co1 122.20(17) . .
C6 N2 N3 118.7(2) . .
N2 N3 C5 112.4(2) . .
N2 N3 Co1 129.29(17) . .
C5 N3 Co1 117.93(17) . .
C1 N4 C4 117.5(2) . .
C1 N4 Co1 128.07(16) . .
C4 N4 Co1 114.27(17) . .
C2 N5 C3 114.9(3) . .
C21 N6 C20 115.7(2) . .
C22 N7 C19 116.91(18) . .
C22 N7 Co1 128.43(15) . .
C19 N7 Co1 114.57(14) . .
C18 N8 N9 112.25(17) . .
C18 N8 Co1 117.61(14) . .
N9 N8 Co1 129.81(13) . .
C17 N9 N8 119.17(19) . .
C17 N9 Co2 128.43(16) . .
N8 N9 Co2 112.03(13) . .
C12 N10 C16 117.73(19) . .
C12 N10 Co1 119.63(15) . .
C16 N10 Co1 122.59(15) . .
O3 N21 O5 111.8(6) . .
O3 N21 O4 122.2(6) . .
O5 N21 O4 124.7(6) . .
O3 N21 N21A 59.8(5) . .
O5 N21 N21A 53.5(5) . .
O4 N21 N21A 178.0(6) . .
O5 N21A O3 98.0(10) . .
O5 N21A N21 54.9(6) . .
O3 N21A N21 44.2(5) . .
O5 N21A O6 136.0(7) . .
O3 N21A O6 126.0(8) . .
N21 N21A O6 167.3(8) . .
N21A O5 N21 71.6(6) . .
N21 O3 N21A 76.0(7) . .
N22 O8 N22 91.3(10) . 2_444
O8 N22 O7 145.8(12) . .
O8 N22 O8 88.7(10) . 2_444
O7 N22 O8 92.1(10) . 2_444

loop_
_geom_bond_atom_site_label_1
_geom_bond_atom_site_label_2
_geom_bond_distance
_geom_bond_site_symmetry_2
Co1 N3 1.9213(19) .
Co1 N8 1.9232(17) .
Co1 N7 1.9572(17) .
Co1 N1 1.961(2) .
Co1 N4 1.961(2) .
Co1 N10 1.9650(18) .
Co2 O1W 2.050(2) .
Co2 O1W 2.050(2) 2
Co2 O2 2.0905(16) 2
Co2 O2 2.0905(16) .
Co2 N9 2.1445(19) 2
Co2 N9 2.1445(19) .
C1 N4 1.334(3) .
C1 C2 1.378(4) .
C2 N5 1.316(4) .
C3 N5 1.361(4) .
C3 C4 1.383(4) .
C4 N4 1.344(3) .
C4 C5 1.466(4) .
C5 O1 1.212(3) .
C5 N3 1.372(4) .
C6 N2 1.287(4) .
C6 C7 1.446(4) .
C7 N1 1.362(3) .
C7 C11 1.377(4) .
C8 N1 1.334(3) .
C8 C9 1.374(4) .
C9 C10 1.379(5) .
C10 C11 1.357(5) .
C12 N10 1.345(3) .
C12 C13 1.377(3) .
C13 C14 1.361(4) .
C14 C15 1.374(4) .
C15 C16 1.389(3) .
C16 N10 1.357(3) .
C16 C17 1.458(3) .
C17 N9 1.275(3) .
C18 O2 1.248(3) .
C18 N8 1.342(3) .
C18 C19 1.478(3) .
C19 N7 1.350(3) .
C19 C20 1.374(3) .
C20 N6 1.338(3) .
C21 N6 1.320(4) .
C21 C22 1.388(3) .
C22 N7 1.332(3) .
N2 N3 1.344(3) .
N8 N9 1.374(2) .
N21 O3 1.154(8) .
N21 O5 1.383(7) .
N21 O4 1.474(9) .
N21 N21A 1.605(15) .
N21A O5 1.360(14) .
N21A O3 1.429(11) .
N21A O6 1.739(16) .
O7 N22 1.370(15) .
O8 N22 1.340(17) .
O8 N22 1.415(15) 2_444
N22 O8 1.415(15) 2_444
O4W O3W 1.656(15) .
